data_4080951
loop_
_publ_author_name
'Bielinski, Elizabeth A.'
'Dai, Wei'
'Guard, Louise M.'
'Hazari, Nilay'
'Takase, Michael K.'

_publ_section_title
;
 Synthesis, Properties, and Reactivity of Palladium and Nickel NHC
 Complexes Supported by Combinations of Allyl, Cyclopentadienyl, and
 Indenyl Ligands
;
_journal_issue 15
_journal_name_full Organometallics
_journal_page_first 4025
_journal_paper_doi 10.1021/om4002632
_journal_volume 32
_journal_year 2013
_chemical_formula_sum 'C41 H54 N2 O Pd'
_chemical_formula_weight 697.26
_chemical_name_systematic
; 
 ? 
;
_space_group_IT_number 14
_symmetry_cell_setting monoclinic
_symmetry_space_group_name_Hall '-P 2ybc'
_symmetry_space_group_name_H-M 'P 1 21/c 1'
_atom_sites_solution_hydrogens geom
_atom_sites_solution_primary direct
_atom_sites_solution_secondary difmap
_audit_creation_method SHELXL-97
_cell_angle_alpha 90.00
_cell_angle_beta 97.947(7)
_cell_angle_gamma 90.00
_cell_formula_units_Z 4
_cell_length_a 19.3184(14)
_cell_length_b 11.4107(6)
_cell_length_c 16.9293(7)
_cell_measurement_reflns_used 78818
_cell_measurement_temperature 150(2)
_cell_measurement_theta_max 30.5
_cell_measurement_theta_min 3.0
_cell_volume 3696.0(4)
_computing_cell_refinement 'CrystalClear-SM Expert 2.0 r12 (Rigaku, 2011)'
_computing_data_collection 'CrystalClear-SM Expert 2.0 r12 (Rigaku, 2011)'
_computing_data_reduction 'CrystalClear-SM Expert 2.0 r12 (Rigaku, 2011)'
_computing_publication_material 'SHELXL-97 (Sheldrick, 2008)'
_computing_structure_refinement 'SHELXL-97 (Sheldrick, 2008)'
_computing_structure_solution 'SHELXS-97 (Sheldrick, 2008)'
_diffrn_ambient_temperature 150(2)
_diffrn_detector_area_resol_mean 10
_diffrn_measured_fraction_theta_full 0.985
_diffrn_measured_fraction_theta_max 0.985
_diffrn_measurement_device_type 'Rigaku R-AXIS RAPID imaging plate'
_diffrn_measurement_method \w
_diffrn_radiation_monochromator graphite
_diffrn_radiation_source 'fine-focus sealed tube'
_diffrn_radiation_type MoK\a
_diffrn_radiation_wavelength 0.71075
_diffrn_reflns_av_R_equivalents 0.0529
_diffrn_reflns_av_sigmaI/netI 0.0250
_diffrn_reflns_limit_h_max 27
_diffrn_reflns_limit_h_min -27
_diffrn_reflns_limit_k_max 16
_diffrn_reflns_limit_k_min -16
_diffrn_reflns_limit_l_max 24
_diffrn_reflns_limit_l_min -24
_diffrn_reflns_number 125480
_diffrn_reflns_theta_full 30.51
_diffrn_reflns_theta_max 30.51
_diffrn_reflns_theta_min 3.00
_exptl_absorpt_coefficient_mu 0.534
_exptl_absorpt_correction_T_max 0.9242
_exptl_absorpt_correction_T_min 0.9007
_exptl_absorpt_correction_type multi-scan
_exptl_absorpt_process_details 'Jacobson, R. (1998) Private Communication'
_exptl_crystal_colour Brown
_exptl_crystal_density_diffrn 1.253
_exptl_crystal_density_method 'not measured'
_exptl_crystal_description Block
_exptl_crystal_F_000 1472
_exptl_crystal_size_max 0.20
_exptl_crystal_size_mid 0.15
_exptl_crystal_size_min 0.15
_refine_diff_density_max 0.580
_refine_diff_density_min -0.688
_refine_diff_density_rms 0.071
_refine_ls_extinction_method none
_refine_ls_goodness_of_fit_ref 1.066
_refine_ls_hydrogen_treatment constr
_refine_ls_matrix_type full
_refine_ls_number_parameters 486
_refine_ls_number_reflns 11125
_refine_ls_number_restraints 252
_refine_ls_restrained_S_all 1.073
_refine_ls_R_factor_all 0.0517
_refine_ls_R_factor_gt 0.0411
_refine_ls_shift/su_max 0.001
_refine_ls_shift/su_mean 0.000
_refine_ls_structure_factor_coef Fsqd
_refine_ls_weighting_details 'calc w=1/[\s^2^(Fo^2^)+(0.0342P)^2^+3.6646P] where P=(Fo^2^+2Fc^2^)/3'
_refine_ls_weighting_scheme calc
_refine_ls_wR_factor_gt 0.0869
_refine_ls_wR_factor_ref 0.0911
_reflns_number_gt 9483
_reflns_number_total 11125
_reflns_threshold_expression >2sigma(I)
_cod_data_source_file om4002632_si_002.cif
_cod_data_source_block '_CpCpPd'
_cod_original_sg_symbol_H-M P2(1)/c
_cod_database_code 4080951

loop_
_symmetry_equiv_pos_as_xyz
'x, y, z'
'-x, y+1/2, -z+1/2'
'-x, -y, -z'
'x, -y-1/2, z-1/2'

loop_
_atom_site_label
_atom_site_type_symbol
_atom_site_fract_x
_atom_site_fract_y
_atom_site_fract_z
_atom_site_U_iso_or_equiv
_atom_site_adp_type
_atom_site_occupancy
_atom_site_symmetry_multiplicity
_atom_site_calc_flag
_atom_site_refinement_flags
_atom_site_disorder_assembly
_atom_site_disorder_group
Pd1 Pd 0.293339(7) 0.017844(14) 0.023112(9) 0.02339(5) Uani 1 1 d . . .
C1 C 0.19102(11) 0.0645(2) -0.02834(13) 0.0362(5) Uani 1 1 d . . .
H1 H 0.1669 0.1160 0.0071 0.043 Uiso 1 1 calc R . .
C2 C 0.15496(11) -0.0466(3) -0.04632(15) 0.0429(6) Uani 1 1 d . . .
H2 H 0.1426 -0.1007 -0.0080 0.051 Uiso 1 1 calc R . .
C3 C 0.14187(14) -0.0602(3) -0.12686(18) 0.0600(9) Uani 1 1 d . . .
H3 H 0.1203 -0.1266 -0.1538 0.072 Uiso 1 1 calc R . .
C4 C 0.16574(17) 0.0411(4) -0.16441(17) 0.0665(10) Uani 1 1 d . . .
H4 H 0.1623 0.0537 -0.2203 0.080 Uiso 1 1 calc R . .
C5 C 0.19421(16) 0.1167(3) -0.10701(16) 0.0553(7) Uani 1 1 d . . .
H5 H 0.2132 0.1915 -0.1163 0.066 Uiso 1 1 calc R . .
C6 C 0.33240(13) -0.1628(2) -0.02048(17) 0.0469(6) Uani 1 1 d . . .
H6 H 0.3074 -0.2343 -0.0189 0.056 Uiso 1 1 calc R . .
C7 C 0.38454(14) -0.1220(3) 0.03712(17) 0.0549(8) Uani 1 1 d . . .
H7 H 0.3993 -0.1581 0.0872 0.066 Uiso 1 1 calc R . .
C8 C 0.41243(12) -0.0172(3) 0.00891(19) 0.0567(9) Uani 1 1 d . . .
H8 H 0.4489 0.0286 0.0369 0.068 Uiso 1 1 calc R . .
C9 C 0.37713(15) 0.0068(3) -0.06666(18) 0.0527(7) Uani 1 1 d . . .
H9 H 0.3870 0.0682 -0.1013 0.063 Uiso 1 1 calc R . .
C10 C 0.32334(13) -0.0789(3) -0.08173(15) 0.0442(6) Uani 1 1 d . . .
H10 H 0.2873 -0.0793 -0.1260 0.053 Uiso 1 1 calc R . .
C11 C 0.28334(9) 0.10099(17) 0.12432(11) 0.0218(3) Uani 1 1 d . . .
N1 N 0.32698(8) 0.18495(15) 0.16132(9) 0.0234(3) Uani 1 1 d . . .
C21 C 0.39233(9) 0.22095(17) 0.13618(11) 0.0228(4) Uani 1 1 d . A .
C22 C 0.45443(9) 0.16979(17) 0.17345(12) 0.0241(4) Uani 1 1 d . . .
C27 C 0.45612(11) 0.08118(19) 0.24052(13) 0.0308(4) Uani 1 1 d . . .
H27 H 0.4078 0.0498 0.2404 0.037 Uiso 1 1 calc R . .
C28 C 0.50512(15) -0.0225(2) 0.23024(16) 0.0445(6) Uani 1 1 d . . .
H28A H 0.4926 -0.0569 0.1771 0.067 Uiso 1 1 calc R . .
H28B H 0.5004 -0.0819 0.2710 0.067 Uiso 1 1 calc R . .
H28C H 0.5536 0.0053 0.2361 0.067 Uiso 1 1 calc R . .
C29 C 0.47926(15) 0.1392(2) 0.32162(14) 0.0461(6) Uani 1 1 d . . .
H29A H 0.5268 0.1699 0.3231 0.069 Uiso 1 1 calc R . .
H29B H 0.4784 0.0811 0.3641 0.069 Uiso 1 1 calc R . .
H29C H 0.4473 0.2036 0.3294 0.069 Uiso 1 1 calc R . .
C23 C 0.51652(10) 0.20472(18) 0.14707(13) 0.0287(4) Uani 1 1 d . . .
H23 H 0.5596 0.1723 0.1713 0.034 Uiso 1 1 calc R . .
C24 C 0.51656(11) 0.2855(2) 0.08649(13) 0.0330(5) Uani 1 1 d . . .
H24 H 0.5594 0.3069 0.0688 0.040 Uiso 1 1 calc R . .
C25 C 0.45482(12) 0.3355(2) 0.05139(13) 0.0327(4) Uani 1 1 d . A .
H25 H 0.4557 0.3920 0.0103 0.039 Uiso 1 1 calc R . .
C26 C 0.39094(10) 0.30414(18) 0.07541(12) 0.0270(4) Uani 1 1 d D . .
C30 C 0.3218(7) 0.3596(11) 0.0409(7) 0.037(2) Uani 0.59(3) 1 d PDU A 1
H30 H 0.2835 0.3019 0.0452 0.045 Uiso 0.59(3) 1 calc PR A 1
C31 C 0.3208(8) 0.3913(15) -0.0468(7) 0.055(2) Uani 0.59(3) 1 d PDU A 1
H31A H 0.3289 0.3206 -0.0771 0.082 Uiso 0.59(3) 1 calc PR A 1
H31B H 0.3577 0.4487 -0.0519 0.082 Uiso 0.59(3) 1 calc PR A 1
H31C H 0.2753 0.4250 -0.0677 0.082 Uiso 0.59(3) 1 calc PR A 1
C32 C 0.3089(8) 0.4676(13) 0.0895(9) 0.070(3) Uani 0.59(3) 1 d PDU A 1
H32A H 0.3100 0.4456 0.1456 0.105 Uiso 0.59(3) 1 calc PR A 1
H32B H 0.2631 0.5009 0.0694 0.105 Uiso 0.59(3) 1 calc PR A 1
H32C H 0.3453 0.5260 0.0848 0.105 Uiso 0.59(3) 1 calc PR A 1
C30A C 0.3262(9) 0.3677(15) 0.0354(11) 0.034(3) Uani 0.41(3) 1 d PDU A 2
H30A H 0.2848 0.3303 0.0546 0.040 Uiso 0.41(3) 1 calc PR A 2
C31A C 0.3167(13) 0.3556(18) -0.0549(9) 0.050(3) Uani 0.41(3) 1 d PDU A 2
H31D H 0.3154 0.2724 -0.0693 0.075 Uiso 0.41(3) 1 calc PR A 2
H31E H 0.3558 0.3937 -0.0760 0.075 Uiso 0.41(3) 1 calc PR A 2
H31F H 0.2728 0.3931 -0.0776 0.075 Uiso 0.41(3) 1 calc PR A 2
C32A C 0.3273(11) 0.4959(14) 0.0612(15) 0.070(5) Uani 0.41(3) 1 d PDU A 2
H32D H 0.3335 0.5004 0.1196 0.104 Uiso 0.41(3) 1 calc PR A 2
H32E H 0.2831 0.5333 0.0395 0.104 Uiso 0.41(3) 1 calc PR A 2
H32F H 0.3661 0.5364 0.0411 0.104 Uiso 0.41(3) 1 calc PR A 2
C12 C 0.30275(10) 0.2267(2) 0.22978(12) 0.0306(4) Uani 1 1 d . . .
H12 H 0.3238 0.2856 0.2648 0.037 Uiso 1 1 calc R . .
C13 C 0.24376(10) 0.1675(2) 0.23676(12) 0.0316(4) Uani 1 1 d . . .
H13 H 0.2153 0.1762 0.2779 0.038 Uiso 1 1 calc R . .
N2 N 0.23233(8) 0.09084(15) 0.17223(9) 0.0246(3) Uani 1 1 d . . .
C41 C 0.17711(10) 0.00451(19) 0.16470(12) 0.0272(4) Uani 1 1 d . . .
C42 C 0.19490(11) -0.1125(2) 0.18247(12) 0.0329(4) Uani 1 1 d . . .
C47 C 0.26979(13) -0.1496(2) 0.21078(15) 0.0399(5) Uani 1 1 d . . .
H47 H 0.3012 -0.0963 0.1851 0.048 Uiso 1 1 calc R . .
C48 C 0.28576(17) -0.2749(3) 0.18770(19) 0.0586(8) Uani 1 1 d . . .
H48A H 0.2583 -0.3296 0.2154 0.088 Uiso 1 1 calc R . .
H48B H 0.3357 -0.2909 0.2030 0.088 Uiso 1 1 calc R . .
H48C H 0.2736 -0.2846 0.1299 0.088 Uiso 1 1 calc R . .
C49 C 0.28690(18) -0.1342(3) 0.30074(18) 0.0652(9) Uani 1 1 d . . .
H49A H 0.2784 -0.0527 0.3149 0.098 Uiso 1 1 calc R . .
H49B H 0.3361 -0.1536 0.3176 0.098 Uiso 1 1 calc R . .
H49C H 0.2572 -0.1863 0.3276 0.098 Uiso 1 1 calc R . .
C43 C 0.14031(14) -0.1937(3) 0.17755(16) 0.0476(6) Uani 1 1 d . . .
H43 H 0.1505 -0.2741 0.1880 0.057 Uiso 1 1 calc R . .
C44 C 0.07134(14) -0.1583(3) 0.15753(17) 0.0532(7) Uani 1 1 d . . .
H44 H 0.0349 -0.2146 0.1547 0.064 Uiso 1 1 calc R . .
C45 C 0.05549(12) -0.0437(3) 0.14200(15) 0.0450(6) Uani 1 1 d . . .
H45 H 0.0079 -0.0213 0.1291 0.054 Uiso 1 1 calc R . .
C46 C 0.10767(10) 0.0420(2) 0.14465(13) 0.0340(5) Uani 1 1 d . . .
C50 C 0.08755(11) 0.1684(2) 0.12808(16) 0.0437(6) Uani 1 1 d . . .
H50 H 0.1310 0.2135 0.1223 0.052 Uiso 1 1 calc R . .
C51 C 0.03673(13) 0.1816(3) 0.05020(18) 0.0543(7) Uani 1 1 d . . .
H51A H 0.0577 0.1473 0.0060 0.081 Uiso 1 1 calc R . .
H51B H 0.0273 0.2649 0.0395 0.081 Uiso 1 1 calc R . .
H51C H -0.0071 0.1411 0.0554 0.081 Uiso 1 1 calc R . .
C52 C 0.05510(15) 0.2212(3) 0.1979(2) 0.0708(10) Uani 1 1 d . . .
H52A H 0.0130 0.1771 0.2054 0.106 Uiso 1 1 calc R . .
H52B H 0.0428 0.3033 0.1862 0.106 Uiso 1 1 calc R . .
H52C H 0.0889 0.2169 0.2467 0.106 Uiso 1 1 calc R . .
O1S O 0.1430(3) 0.4489(5) -0.1204(3) 0.1140(18) Uani 0.679(6) 1 d PDU B 1
C1S C 0.1133(8) 0.5638(10) -0.1199(7) 0.128(3) Uani 0.679(6) 1 d PDU B 1
H1S1 H 0.0627 0.5622 -0.1401 0.153 Uiso 0.679(6) 1 calc PR B 1
H1S2 H 0.1369 0.6185 -0.1529 0.153 Uiso 0.679(6) 1 calc PR B 1
C2S C 0.1255(7) 0.5984(9) -0.0345(7) 0.111(3) Uani 0.679(6) 1 d PDU B 1
H2S1 H 0.0911 0.6576 -0.0221 0.133 Uiso 0.679(6) 1 calc PR B 1
H2S2 H 0.1734 0.6294 -0.0192 0.133 Uiso 0.679(6) 1 calc PR B 1
C3S C 0.1154(5) 0.4818(8) 0.0063(5) 0.105(2) Uani 0.679(6) 1 d PDU B 1
H3S1 H 0.1541 0.4661 0.0497 0.126 Uiso 0.679(6) 1 calc PR B 1
H3S2 H 0.0704 0.4798 0.0281 0.126 Uiso 0.679(6) 1 calc PR B 1
C4S C 0.1156(5) 0.4016(7) -0.0569(5) 0.115(2) Uani 0.679(6) 1 d PDU B 1
H4S1 H 0.1434 0.3319 -0.0374 0.138 Uiso 0.679(6) 1 calc PR B 1
H4S2 H 0.0672 0.3754 -0.0749 0.138 Uiso 0.679(6) 1 calc PR B 1
O1T O 0.0505(8) 0.4940(13) -0.0286(9) 0.151(4) Uani 0.321(6) 1 d PDU B 2
C1T C 0.1101(11) 0.550(2) 0.0104(10) 0.120(4) Uani 0.321(6) 1 d PDU B 2
H1T1 H 0.1459 0.4933 0.0343 0.144 Uiso 0.321(6) 1 calc PR B 2
H1T2 H 0.0989 0.6055 0.0516 0.144 Uiso 0.321(6) 1 calc PR B 2
C2T C 0.1311(18) 0.610(2) -0.0603(12) 0.107(4) Uani 0.321(6) 1 d PDU B 2
H2T1 H 0.1819 0.6267 -0.0520 0.129 Uiso 0.321(6) 1 calc PR B 2
H2T2 H 0.1057 0.6856 -0.0696 0.129 Uiso 0.321(6) 1 calc PR B 2
C3T C 0.1127(13) 0.5294(18) -0.1305(13) 0.111(4) Uani 0.321(6) 1 d PDU B 2
H3T1 H 0.0967 0.5744 -0.1796 0.133 Uiso 0.321(6) 1 calc PR B 2
H3T2 H 0.1534 0.4810 -0.1393 0.133 Uiso 0.321(6) 1 calc PR B 2
C4T C 0.0578(11) 0.4582(18) -0.1088(11) 0.137(4) Uani 0.321(6) 1 d PDU B 2
H4T1 H 0.0702 0.3742 -0.1104 0.164 Uiso 0.321(6) 1 calc PR B 2
H4T2 H 0.0139 0.4718 -0.1453 0.164 Uiso 0.321(6) 1 calc PR B 2

loop_
_atom_site_aniso_label
_atom_site_aniso_U_11
_atom_site_aniso_U_22
_atom_site_aniso_U_33
_atom_site_aniso_U_23
_atom_site_aniso_U_13
_atom_site_aniso_U_12
Pd1 0.01937(7) 0.02767(8) 0.02323(8) -0.00691(6) 0.00334(5) -0.00023(5)
C1 0.0275(10) 0.0514(14) 0.0284(10) 0.0005(9) -0.0010(8) 0.0118(9)
C2 0.0202(9) 0.0646(17) 0.0425(13) -0.0072(12) -0.0006(9) -0.0038(10)
C3 0.0303(12) 0.098(3) 0.0475(16) -0.0226(16) -0.0105(11) 0.0036(14)
C4 0.0609(19) 0.108(3) 0.0273(13) 0.0035(15) -0.0060(12) 0.0282(19)
C5 0.0648(18) 0.0609(19) 0.0391(14) 0.0144(13) 0.0029(12) 0.0177(14)
C6 0.0390(12) 0.0439(15) 0.0591(16) -0.0231(12) 0.0111(11) 0.0071(10)
C7 0.0379(13) 0.074(2) 0.0512(15) -0.0236(14) -0.0007(11) 0.0272(13)
C8 0.0230(10) 0.080(2) 0.0681(18) -0.0479(16) 0.0093(11) -0.0017(11)
C9 0.0466(14) 0.0650(19) 0.0532(16) -0.0220(13) 0.0307(13) -0.0077(12)
C10 0.0354(12) 0.0628(18) 0.0350(12) -0.0256(12) 0.0070(9) 0.0046(11)
C11 0.0182(8) 0.0224(9) 0.0242(9) -0.0013(7) 0.0012(6) 0.0018(6)
N1 0.0200(7) 0.0251(8) 0.0248(8) -0.0066(6) 0.0019(6) -0.0004(6)
C21 0.0202(8) 0.0227(9) 0.0253(9) -0.0069(7) 0.0022(7) -0.0019(6)
C22 0.0218(8) 0.0217(9) 0.0284(9) -0.0038(7) 0.0014(7) -0.0011(6)
C27 0.0262(9) 0.0301(11) 0.0349(11) 0.0043(8) -0.0002(8) -0.0009(7)
C28 0.0582(15) 0.0317(13) 0.0421(13) 0.0055(10) 0.0016(11) 0.0111(11)
C29 0.0615(16) 0.0468(16) 0.0303(12) 0.0015(10) 0.0071(11) 0.0078(12)
C23 0.0225(9) 0.0278(11) 0.0356(11) -0.0054(8) 0.0026(8) 0.0000(7)
C24 0.0297(10) 0.0357(12) 0.0354(11) -0.0069(9) 0.0110(8) -0.0071(8)
C25 0.0391(11) 0.0311(12) 0.0282(10) 0.0005(8) 0.0060(8) -0.0048(8)
C26 0.0300(9) 0.0244(10) 0.0256(9) -0.0034(7) 0.0003(7) -0.0008(7)
C30 0.043(5) 0.033(3) 0.032(3) 0.008(2) -0.009(3) 0.001(3)
C31 0.055(4) 0.061(7) 0.044(4) 0.024(4) -0.010(3) 0.002(5)
C32 0.067(5) 0.058(5) 0.078(6) -0.014(4) -0.017(4) 0.034(4)
C30A 0.025(5) 0.036(5) 0.039(5) 0.001(4) 0.000(4) 0.005(4)
C31A 0.060(6) 0.050(8) 0.036(4) 0.007(4) -0.009(4) 0.001(6)
C32A 0.071(8) 0.045(6) 0.083(10) -0.021(5) -0.028(6) 0.031(5)
C12 0.0258(9) 0.0372(12) 0.0288(10) -0.0131(8) 0.0037(7) -0.0002(8)
C13 0.0254(9) 0.0411(13) 0.0288(10) -0.0142(9) 0.0054(8) 0.0008(8)
N2 0.0187(7) 0.0313(9) 0.0236(8) -0.0055(6) 0.0023(6) 0.0014(6)
C41 0.0207(8) 0.0384(12) 0.0229(9) -0.0037(8) 0.0046(7) -0.0048(7)
C42 0.0336(10) 0.0386(13) 0.0260(10) 0.0028(8) 0.0020(8) -0.0048(9)
C47 0.0389(12) 0.0368(13) 0.0415(13) 0.0088(10) -0.0034(10) 0.0028(9)
C48 0.0670(19) 0.0435(17) 0.0626(19) -0.0008(14) -0.0004(15) 0.0117(14)
C49 0.076(2) 0.061(2) 0.0490(16) -0.0043(14) -0.0236(15) 0.0193(16)
C43 0.0518(15) 0.0462(16) 0.0440(14) 0.0078(11) 0.0037(11) -0.0174(12)
C44 0.0418(14) 0.068(2) 0.0498(15) 0.0013(14) 0.0071(11) -0.0286(13)
C45 0.0255(10) 0.0666(19) 0.0433(13) -0.0083(12) 0.0068(9) -0.0116(10)
C46 0.0203(9) 0.0514(15) 0.0305(10) -0.0082(9) 0.0044(7) -0.0026(8)
C50 0.0214(10) 0.0525(16) 0.0560(15) -0.0138(12) 0.0015(9) 0.0069(9)
C51 0.0290(11) 0.0641(19) 0.0663(18) -0.0028(14) -0.0057(11) 0.0147(11)
C52 0.0375(14) 0.092(3) 0.082(2) -0.039(2) 0.0048(14) 0.0172(15)
O1S 0.125(4) 0.119(4) 0.105(3) 0.019(3) 0.044(3) 0.022(3)
C1S 0.133(6) 0.129(5) 0.121(5) 0.045(5) 0.016(5) 0.043(5)
C2S 0.085(5) 0.091(4) 0.151(7) 0.009(4) -0.001(6) 0.025(4)
C3S 0.094(5) 0.131(6) 0.093(4) 0.011(4) 0.027(4) -0.021(5)
C4S 0.131(6) 0.091(4) 0.139(6) 0.009(3) 0.079(5) 0.000(4)
O1T 0.161(9) 0.159(9) 0.144(8) -0.002(7) 0.055(7) -0.021(7)
C1T 0.117(8) 0.130(10) 0.118(6) 0.050(7) 0.029(7) 0.016(8)
C2T 0.114(8) 0.111(8) 0.101(8) 0.034(6) 0.030(8) 0.034(6)
C3T 0.104(7) 0.109(9) 0.126(6) 0.016(7) 0.038(6) 0.057(6)
C4T 0.147(8) 0.126(8) 0.148(7) 0.004(7) 0.056(7) 0.016(6)

loop_
_atom_type_symbol
_atom_type_description
_atom_type_scat_dispersion_real
_atom_type_scat_dispersion_imag
_atom_type_scat_source
C C 0.0033 0.0016 'International Tables Vol C Tables 4.2.6.8 and 6.1.1.4'
H H 0.0000 0.0000 'International Tables Vol C Tables 4.2.6.8 and 6.1.1.4'
N N 0.0061 0.0033 'International Tables Vol C Tables 4.2.6.8 and 6.1.1.4'
Pd Pd -0.9988 1.0072 'International Tables Vol C Tables 4.2.6.8 and 6.1.1.4'
O O 0.0106 0.0060 'International Tables Vol C Tables 4.2.6.8 and 6.1.1.4'

loop_
_geom_angle_atom_site_label_1
_geom_angle_atom_site_label_2
_geom_angle_atom_site_label_3
_geom_angle
C11 Pd1 C1 92.18(8)
C11 Pd1 C10 170.38(8)
C1 Pd1 C10 97.33(9)
C11 Pd1 C6 139.65(9)
C1 Pd1 C6 114.46(10)
C10 Pd1 C6 35.58(10)
C11 Pd1 C7 113.25(8)
C1 Pd1 C7 148.45(10)
C10 Pd1 C7 58.30(10)
C6 Pd1 C7 34.10(9)
C11 Pd1 C9 137.11(9)
C1 Pd1 C9 115.55(10)
C10 Pd1 C9 35.87(9)
C6 Pd1 C9 58.32(10)
C7 Pd1 C9 57.55(12)
C11 Pd1 C8 112.16(8)
C1 Pd1 C8 149.57(10)
C10 Pd1 C8 58.40(9)
C6 Pd1 C8 57.57(10)
C7 Pd1 C8 34.86(11)
C9 Pd1 C8 34.05(11)
C2 C1 C5 104.0(2)
C2 C1 Pd1 105.03(16)
C5 C1 Pd1 108.76(17)
C2 C1 H1 112.8
C5 C1 H1 112.8
Pd1 C1 H1 112.8
C3 C2 C1 109.0(3)
C3 C2 H2 125.5
C1 C2 H2 125.5
C2 C3 C4 109.1(3)
C2 C3 H3 125.5
C4 C3 H3 125.5
C5 C4 C3 108.7(3)
C5 C4 H4 125.7
C3 C4 H4 125.7
C4 C5 C1 109.1(3)
C4 C5 H5 125.4
C1 C5 H5 125.4
C7 C6 C10 107.2(3)
C7 C6 Pd1 73.58(15)
C10 C6 Pd1 67.73(13)
C7 C6 H6 126.4
C10 C6 H6 126.4
Pd1 C6 H6 123.9
C6 C7 C8 108.6(3)
C6 C7 Pd1 72.32(14)
C8 C7 Pd1 73.15(15)
C6 C7 H7 125.7
C8 C7 H7 125.7
Pd1 C7 H7 120.6
C9 C8 C7 108.3(2)
C9 C8 Pd1 72.67(14)
C7 C8 Pd1 71.99(13)
C9 C8 H8 125.8
C7 C8 H8 125.8
Pd1 C8 H8 121.2
C8 C9 C10 106.4(3)
C8 C9 Pd1 73.28(15)
C10 C9 Pd1 66.77(13)
C8 C9 H9 126.8
C10 C9 H9 126.8
Pd1 C9 H9 124.7
C6 C10 C9 108.8(2)
C6 C10 Pd1 76.69(14)
C9 C10 Pd1 77.36(14)
C6 C10 H10 125.6
C9 C10 H10 125.6
Pd1 C10 H10 112.7
N2 C11 N1 103.71(15)
N2 C11 Pd1 129.40(14)
N1 C11 Pd1 126.89(13)
C11 N1 C12 111.31(16)
C11 N1 C21 124.84(15)
C12 N1 C21 123.74(16)
C26 C21 C22 122.81(17)
C26 C21 N1 118.74(17)
C22 C21 N1 118.44(17)
C23 C22 C21 117.18(19)
C23 C22 C27 119.98(17)
C21 C22 C27 122.84(17)
C22 C27 C29 110.84(19)
C22 C27 C28 112.16(18)
C29 C27 C28 108.96(19)
C22 C27 H27 108.3
C29 C27 H27 108.3
C28 C27 H27 108.3
C27 C28 H28A 109.5
C27 C28 H28B 109.5
H28A C28 H28B 109.5
C27 C28 H28C 109.5
H28A C28 H28C 109.5
H28B C28 H28C 109.5
C27 C29 H29A 109.5
C27 C29 H29B 109.5
H29A C29 H29B 109.5
C27 C29 H29C 109.5
H29A C29 H29C 109.5
H29B C29 H29C 109.5
C24 C23 C22 121.21(19)
C24 C23 H23 119.4
C22 C23 H23 119.4
C23 C24 C25 120.47(19)
C23 C24 H24 119.8
C25 C24 H24 119.8
C24 C25 C26 120.9(2)
C24 C25 H25 119.5
C26 C25 H25 119.5
C21 C26 C25 117.39(18)
C21 C26 C30 119.5(6)
C25 C26 C30 123.1(6)
C21 C26 C30A 125.7(9)
C25 C26 C30A 116.9(9)
C30 C26 C30A 6.2(14)
C26 C30 C32 109.3(8)
C26 C30 C31 111.3(10)
C32 C30 C31 110.7(8)
C26 C30 H30 108.5
C32 C30 H30 108.5
C31 C30 H30 108.5
C30 C31 H31A 109.5
C30 C31 H31B 109.5
H31A C31 H31B 109.5
C30 C31 H31C 109.5
H31A C31 H31C 109.5
H31B C31 H31C 109.5
C30 C32 H32A 109.5
C30 C32 H32B 109.5
H32A C32 H32B 109.5
C30 C32 H32C 109.5
H32A C32 H32C 109.5
H32B C32 H32C 109.5
C31A C30A C26 112.5(13)
C31A C30A C32A 111.7(11)
C26 C30A C32A 110.6(11)
C31A C30A H30A 107.3
C26 C30A H30A 107.3
C32A C30A H30A 107.3
C30A C31A H31D 109.5
C30A C31A H31E 109.5
H31D C31A H31E 109.5
C30A C31A H31F 109.5
H31D C31A H31F 109.5
H31E C31A H31F 109.5
C30A C32A H32D 109.5
C30A C32A H32E 109.5
H32D C32A H32E 109.5
C30A C32A H32F 109.5
H32D C32A H32F 109.5
H32E C32A H32F 109.5
C13 C12 N1 106.74(17)
C13 C12 H12 126.6
N1 C12 H12 126.6
C12 C13 N2 106.92(17)
C12 C13 H13 126.5
N2 C13 H13 126.5
C11 N2 C13 111.32(16)
C11 N2 C41 126.19(16)
C13 N2 C41 122.16(16)
C42 C41 C46 122.7(2)
C42 C41 N2 118.34(17)
C46 C41 N2 118.85(19)
C43 C42 C41 117.3(2)
C43 C42 C47 120.8(2)
C41 C42 C47 121.8(2)
C42 C47 C49 110.4(2)
C42 C47 C48 113.4(2)
C49 C47 C48 109.9(2)
C42 C47 H47 107.6
C49 C47 H47 107.6
C48 C47 H47 107.6
C47 C48 H48A 109.5
C47 C48 H48B 109.5
H48A C48 H48B 109.5
C47 C48 H48C 109.5
H48A C48 H48C 109.5
H48B C48 H48C 109.5
C47 C49 H49A 109.5
C47 C49 H49B 109.5
H49A C49 H49B 109.5
C47 C49 H49C 109.5
H49A C49 H49C 109.5
H49B C49 H49C 109.5
C44 C43 C42 120.8(3)
C44 C43 H43 119.6
C42 C43 H43 119.6
C45 C44 C43 120.6(2)
C45 C44 H44 119.7
C43 C44 H44 119.7
C44 C45 C46 121.5(2)
C44 C45 H45 119.2
C46 C45 H45 119.2
C45 C46 C41 117.0(2)
C45 C46 C50 119.7(2)
C41 C46 C50 123.3(2)
C46 C50 C52 110.7(3)
C46 C50 C51 111.7(2)
C52 C50 C51 110.0(2)
C46 C50 H50 108.1
C52 C50 H50 108.1
C51 C50 H50 108.1
C50 C51 H51A 109.5
C50 C51 H51B 109.5
H51A C51 H51B 109.5
C50 C51 H51C 109.5
H51A C51 H51C 109.5
H51B C51 H51C 109.5
C50 C52 H52A 109.5
C50 C52 H52B 109.5
H52A C52 H52B 109.5
C50 C52 H52C 109.5
H52A C52 H52C 109.5
H52B C52 H52C 109.5
C4S O1S C1S 99.1(7)
O1S C1S C2S 103.8(9)
O1S C1S H1S1 111.0
C2S C1S H1S1 111.0
O1S C1S H1S2 111.0
C2S C1S H1S2 111.0
H1S1 C1S H1S2 109.0
C1S C2S C3S 101.3(7)
C1S C2S H2S1 111.5
C3S C2S H2S1 111.5
C1S C2S H2S2 111.5
C3S C2S H2S2 111.5
H2S1 C2S H2S2 109.3
C4S C3S C2S 102.1(7)
C4S C3S H3S1 111.4
C2S C3S H3S1 111.4
C4S C3S H3S2 111.4
C2S C3S H3S2 111.4
H3S1 C3S H3S2 109.2
O1S C4S C3S 112.4(7)
O1S C4S H4S1 109.1
C3S C4S H4S1 109.1
O1S C4S H4S2 109.1
C3S C4S H4S2 109.1
H4S1 C4S H4S2 107.9
C1T O1T C4T 113.1(14)
O1T C1T C2T 97.4(14)
O1T C1T H1T1 112.3
C2T C1T H1T1 112.3
O1T C1T H1T2 112.3
C2T C1T H1T2 112.3
H1T1 C1T H1T2 109.9
C1T C2T C3T 106.8(13)
C1T C2T H2T1 110.4
C3T C2T H2T1 110.4
C1T C2T H2T2 110.4
C3T C2T H2T2 110.4
H2T1 C2T H2T2 108.6
C4T C3T C2T 104.5(12)
C4T C3T H3T1 110.9
C2T C3T H3T1 110.9
C4T C3T H3T2 110.9
C2T C3T H3T2 110.9
H3T1 C3T H3T2 108.9
C3T C4T O1T 104.7(13)
C3T C4T H4T1 110.8
O1T C4T H4T1 110.8
C3T C4T H4T2 110.8
O1T C4T H4T2 110.8
H4T1 C4T H4T2 108.9

loop_
_geom_bond_atom_site_label_1
_geom_bond_atom_site_label_2
_geom_bond_distance
Pd1 C11 1.9912(18)
Pd1 C1 2.115(2)
Pd1 C10 2.234(2)
Pd1 C6 2.349(2)
Pd1 C7 2.365(2)
Pd1 C9 2.372(2)
Pd1 C8 2.380(2)
C1 C2 1.458(4)
C1 C5 1.468(3)
C1 H1 1.0000
C2 C3 1.361(4)
C2 H2 0.9500
C3 C4 1.427(5)
C3 H3 0.9500
C4 C5 1.358(5)
C4 H4 0.9500
C5 H5 0.9500
C6 C7 1.382(4)
C6 C10 1.404(4)
C6 H6 0.9500
C7 C8 1.421(5)
C7 H7 0.9500
C8 C9 1.391(5)
C8 H8 0.9500
C9 C10 1.424(4)
C9 H9 0.9500
C10 H10 0.9500
C11 N2 1.365(2)
C11 N1 1.369(2)
N1 C12 1.392(2)
N1 C21 1.446(2)
C21 C26 1.397(3)
C21 C22 1.403(3)
C22 C23 1.395(3)
C22 C27 1.517(3)
C27 C29 1.534(3)
C27 C28 1.540(3)
C27 H27 1.0000
C28 H28A 0.9800
C28 H28B 0.9800
C28 H28C 0.9800
C29 H29A 0.9800
C29 H29B 0.9800
C29 H29C 0.9800
C23 C24 1.379(3)
C23 H23 0.9500
C24 C25 1.380(3)
C24 H24 0.9500
C25 C26 1.398(3)
C25 H25 0.9500
C26 C30 1.521(9)
C26 C30A 1.521(11)
C30 C32 1.521(9)
C30 C31 1.526(10)
C30 H30 1.0000
C31 H31A 0.9800
C31 H31B 0.9800
C31 H31C 0.9800
C32 H32A 0.9800
C32 H32B 0.9800
C32 H32C 0.9800
C30A C31A 1.521(12)
C30A C32A 1.526(12)
C30A H30A 1.0000
C31A H31D 0.9800
C31A H31E 0.9800
C31A H31F 0.9800
C32A H32D 0.9800
C32A H32E 0.9800
C32A H32F 0.9800
C12 C13 1.344(3)
C12 H12 0.9500
C13 N2 1.393(2)
C13 H13 0.9500
N2 C41 1.445(2)
C41 C42 1.401(3)
C41 C46 1.404(3)
C42 C43 1.397(3)
C42 C47 1.520(3)
C47 C49 1.523(4)
C47 C48 1.524(4)
C47 H47 1.0000
C48 H48A 0.9800
C48 H48B 0.9800
C48 H48C 0.9800
C49 H49A 0.9800
C49 H49B 0.9800
C49 H49C 0.9800
C43 C44 1.389(4)
C43 H43 0.9500
C44 C45 1.360(4)
C44 H44 0.9500
C45 C46 1.401(3)
C45 H45 0.9500
C46 C50 1.510(4)
C50 C52 1.536(4)
C50 C51 1.539(4)
C50 H50 1.0000
C51 H51A 0.9800
C51 H51B 0.9800
C51 H51C 0.9800
C52 H52A 0.9800
C52 H52B 0.9800
C52 H52C 0.9800
O1S C4S 1.373(7)
O1S C1S 1.432(10)
C1S C2S 1.485(11)
C1S H1S1 0.9900
C1S H1S2 0.9900
C2S C3S 1.524(11)
C2S H2S1 0.9900
C2S H2S2 0.9900
C3S C4S 1.408(10)
C3S H3S1 0.9900
C3S H3S2 0.9900
C4S H4S1 0.9900
C4S H4S2 0.9900
O1T C1T 1.398(15)
O1T C4T 1.444(14)
C1T C2T 1.486(15)
C1T H1T1 0.9900
C1T H1T2 0.9900
C2T C3T 1.508(18)
C2T H2T1 0.9900
C2T H2T2 0.9900
C3T C4T 1.422(16)
C3T H3T1 0.9900
C3T H3T2 0.9900
C4T H4T1 0.9900
C4T H4T2 0.9900
